data_2003365
loop_
_publ_author_name
'Guo, N.'
'Lin, Y.-H.'
'Xi, S.-Q.'

_publ_section_title
;
 Bis(<i>n</i>-heptylammonium) Tetrachlorozincate
;
_journal_issue 4
_journal_name_full 'Acta Crystallographica Section C'
_journal_page_first 617
_journal_page_last 619
_journal_paper_doi 10.1107/S0108270194009248
_journal_volume 51
_journal_year 1995
_chemical_compound_source synthesis
_chemical_formula_sum 'C14 H36 Cl4 N2 Zn'
_chemical_formula_weight 439.64
_space_group_IT_number 33
_symmetry_cell_setting orthorhombic
_symmetry_space_group_name_Hall 'P -2bc 2a'
_symmetry_space_group_name_H-M 'P 21 n b'
_atom_type_scat_source IntTabIV
_cell_angle_alpha 90
_cell_angle_beta 90
_cell_angle_gamma 90
_cell_formula_units_Z 4
_cell_length_a 7.447(1)
_cell_length_b 10.387(2)
_cell_length_c 30.082(10)
_cell_measurement_reflns_used 25
_cell_measurement_temperature 298
_cell_measurement_theta_max 17.5
_cell_measurement_theta_min 1.5
_cell_volume 2326.9(9)
_diffrn_measurement_device 'Nicolet R3m/E'
_diffrn_measurement_method \w
_diffrn_radiation_type MoK\a
_diffrn_radiation_wavelength 0.71073
_diffrn_reflns_av_R_equivalents 0.0370
_diffrn_reflns_limit_h_max 9
_diffrn_reflns_limit_h_min 0
_diffrn_reflns_limit_k_max 13
_diffrn_reflns_limit_k_min 0
_diffrn_reflns_limit_l_max 36
_diffrn_reflns_limit_l_min 0
_diffrn_reflns_number 2451
_diffrn_reflns_theta_max 17.5
_diffrn_standards_decay_% <+-2
_diffrn_standards_interval_count 100
_diffrn_standards_number 1
_exptl_absorpt_coefficient_mu 1.546
_exptl_absorpt_correction_T_max 0.650
_exptl_absorpt_correction_T_min 0.530
_exptl_absorpt_correction_type 'empirical (Sheldrick, 1983)'
_exptl_crystal_colour colourless
_exptl_crystal_density_diffrn 1.255
_exptl_crystal_density_meas 1.23
_exptl_crystal_description plate
_exptl_crystal_size_max 0.30
_exptl_crystal_size_mid 0.28
_exptl_crystal_size_min 0.12
_refine_diff_density_max 0.28
_refine_diff_density_min -0.23
_refine_ls_goodness_of_fit_obs 1.181
_refine_ls_number_parameters 190
_refine_ls_number_reflns 503
_refine_ls_R_factor_obs 0.053
_refine_ls_shift/esd_max 0.088
_refine_ls_structure_factor_coef F
_refine_ls_weighting_details 'w = 1/[\s^2^(F) + 0.00026F^2^]'
_refine_ls_weighting_scheme calc
_refine_ls_wR_factor_obs 0.045
_reflns_number_observed 503
_reflns_number_total 1304
_reflns_observed_criterion I>3\s(I)
_cod_data_source_file mu1079.cif
_cod_data_source_block mu1079a
_cod_depositor_comments
;
The following automatic conversions were performed:

'_refine_ls_weighting_scheme' value 'w = 1/[\s^2^(F) + 0.00026F^2^]'
was changed to 'calc'. New tag '_refine_ls_weighting_details' was
created. The value of the new tag was set to 'w = 1/[\s^2^(F) +
0.00026F^2^]'.

Automatic conversion script
Id: cif_fix_values 3143 2015-03-26 13:38:13Z robertas 
;
_cod_original_sg_symbol_Hall 'P -2bc 21'
_cod_database_code 2003365

loop_
_symmetry_equiv_pos_as_xyz
x,y,z
1/2+x,-y,-z
1/2+x,1/2-y,1/2+z
x,1/2+y,1/2-z

loop_
_atom_site_label
_atom_site_fract_x
_atom_site_fract_y
_atom_site_fract_z
_atom_site_U_iso_or_equiv
Zn 0.0207(10) -0.2290(2) 0.5225(1) 0.091(1)
Cl(1) -0.0071(15) -0.2488(5) 0.4481(2) 0.132(3)
Cl(2) 0.2712(8) -0.3261(6) 0.5478(2) 0.114(2)
Cl(3) -0.2192(10) -0.3371(6) 0.5508 0.133(2)
Cl(4) 0.026(2) -0.0206(5) 0.5416(2) 0.129(2)
N(1) 0.017(4) -0.6141(14) 0.5429(5) 0.179(3)
C(11) -0.048(4) -0.684(3) 0.5795(9) 0.253(3)
C(12) -0.005(4) -0.663(2) 0.6195(7) 0.217(3)
C(13) -0.024(3) -0.738(2) 0.6604(7) 0.190(3)
C(14) 0.057(3) -0.708(2) 0.7016(7) 0.190(3)
C(15) -0.026(3) -0.754(2) 0.7419(9) 0.187(3)
C(16) 0.066(3) -0.708(3) 0.7823(8) 0.221(3)
C(17) 0.057(4) -0.763(2) 0.8257(7) 0.211(3)
N(2) 0.009(3) 0.4784(15) 0.3401(7) 0.316(3)
C(21) 0.095(3) 0.504(3) 0.2966(9) 0.474(3)
C(22) -0.037(3) 0.506(2) 0.2640(8) 0.162(3)
C(23) -0.029(3) 0.479(3) 0.2139(7) 0.221(3)
C(24) 0.063(4) 0.524(3) 0.1765(11) 0.308(3)
C(25) -0.036(3) 0.525(2) 0.1342(7) 0.174(3)
C(26) 0.091(3) 0.568(2) 0.1012(10) 0.215(3)
C(27) 0.011(4) 0.5675(15) 0.0600(5) 0.104(3)
H(1a) -.0409 -.6630 .5187 .050
H(1b) .1368 -.5956 .5342 .050
H(1c) -.0490 -.5288 .5425 .050
H(11a) .0581 -.7290 .5747 .080
H(11b) -.1473 -.6965 .5765 .080
H(12a) .1618 -.6475 .6220 .080
H(12b) -.0409 -.6070 .6235 .080
H(13a) .0466 -.8042 .6568 .080
H(13b) -.1505 -.7525 .6608 .080
H(14a) .1720 -.6840 .6984 .080
H(14b) -.0852 -.6682 .7058 .080
H(15a) -.1323 -.7984 .7455 .080
H(15b) .0767 -.8013 .7395 .080
H(16a) .1961 -.6939 .7811 .080
H(16b) -.0102 -.6655 .7845 .080
H(17a) .0741 -.6911 .8450 .080
H(17b) .1411 -.8245 .8271 .080
H(17c) -.0653 -.7962 .8305 .080
H(2a) .1027 .4764 .3678 .050
H(2b) -.0413 .4000 .3404 .050
H(2c) -.0503 .5493 .3465 .050
H(21a) .1783 .4125 .2956 .080
H(21b) .1632 .5618 .3023 .080
H(22a) -.1176 .4413 .2759 .080
H(22b) -.0791 .5861 .2688 .080
H(23a) -.1493 .4800 .2104 .080
H(23b) .0290 .3923 .2184 .080
H(24a) .0737 .6040 .1858 .080
H(24b) .1625 .4701 .1766 .080
H(25a) -.1356 .5745 .1381 .080
H(25b) -.0522 .4380 .1298 .080
H(26a) .1963 .5209 .1038 .080
H(26b) .1078 .6563 .1110 .080
H(27a) .0983 .6043 .0421 .080
H(27b) -.0989 .6142 .0600 .080
H(27c) -.0104 .4788 .0528 .080

loop_
_geom_angle_atom_site_label_1
_geom_angle_atom_site_label_2
_geom_angle_atom_site_label_3
_geom_angle
_geom_angle_publ_flag
Cl(1) Zn Cl(2) 111.7(4) yes
Cl(2) Zn Cl(3) 107.7(2) yes
Cl(2) Zn Cl(4) 109.3(5) yes
N(1) C(11) C(12) 125(2) yes
C(12) C(13) C(14) 125(2) yes
C(14) C(15) C(16) 113(2) yes
N(2) C(21) C(22) 109(2) yes
C(22) C(23) C(24) 138(2) yes
C(24) C(25) C(26) 106(2) yes
Cl(1) Zn Cl(3) 104.7(4) yes
Cl(1) Zn Cl(4) 110.1(2) yes
Cl(3) Zn Cl(4) 113.3(5) yes
C(11) C(12) C(13) 133(2) yes
C(13) C(14) C(15) 119(2) yes
C(15) C(16) C(17) 127(2) yes
C(21) C(22) C(23) 132(2) yes
C(23) C(24) C(25) 117(2) yes
C(25) C(26) C(27) 110(2) yes

loop_
_geom_bond_atom_site_label_1
_geom_bond_atom_site_label_2
_geom_bond_distance
_geom_bond_publ_flag
Zn Cl(1) 2.258(5) yes
Zn Cl(3) 2.275(9) yes
N(1) C(11) 1.40(3) yes
C(12) C(13) 1.48(3) yes
C(14) C(15) 1.44(3) yes
C(16) C(17) 1.43(3) yes
C(21) C(22) 1.39(3) yes
C(23) C(24) 1.40(4) yes
C(25) C(26) 1.44(3) yes
Zn Cl(2) 2.252(9) yes
Zn Cl(4) 2.240(5) yes
C(11) C(12) 1.28(4) yes
C(13) C(14) 1.41(3) yes
C(15) C(16) 1.48(4) yes
N(2) C(21) 1.48(3) yes
C(22) C(23) 1.54(3) yes
C(24) C(25) 1.47(4) yes
C(26) C(27) 1.37(3) yes

loop_
_geom_torsion_atom_site_label_1
_geom_torsion_atom_site_label_2
_geom_torsion_atom_site_label_3
_geom_torsion_atom_site_label_4
_geom_torsion
_geom_torsion_publ_flag
N(1) C(11) C(12) C(13) -165(3) yes
C(11) C(12) C(13) C(14) 170(3) yes
C(12) C(13) C(14) C(15) 155(2) yes
C(13) C(14) C(15) C(16) -176(2) yes
C(14) C(15) C(16) C(17) -159(3) yes
N(2) C(21) C(22) C(23) -154(3) yes
C(21) C(22) C(23) C(24) -57(5) yes
C(22) C(23) C(24) C(25) -146(3) yes
C(23) C(24) C(25) C(26) -177(3) yes
C(24) C(25) C(26) C(27) 178(2) yes
